data_1549012
loop_
_publ_author_name
'Banerjee, Samya'
'Soldevila-Barreda, Joan J'
'Wolny, Juliusz A.'
'Wootton, Christopher A.'
'Habtemariam, Abraha'
'Romero-Canel\'on, Isolda'
'Chen, Feng'
'Clarkson, Guy J.'
'Prokes, Ivan'
'Song, Lijiang'
'O'Connor, Peter B'
'Sch\"unemann, Volker'
'Sadler, Peter J.'

_publ_section_title
;
 New activation mechanism for half-sandwich organometallic anticancer
 complexes.
;
_journal_issue 12
_journal_name_full 'Chemical science'
_journal_page_first 3177
_journal_page_last 3185
_journal_paper_doi 10.1039/c7sc05058e
_journal_volume 9
_journal_year 2018
_chemical_absolute_configuration ad
_chemical_formula_moiety 'C20 H23 Cl N2 Rh, F6 P'
_chemical_formula_sum 'C20 H23 Cl F6 N2 P Rh'
_chemical_formula_weight 574.73
_space_group_IT_number 31
_space_group_name_Hall 'P 2ac -2'
_space_group_name_H-M_alt 'P m n 21'
_symmetry_cell_setting orthorhombic
_symmetry_space_group_name_Hall 'P 2ac -2'
_symmetry_space_group_name_H-M 'P m n 21'
_atom_sites_solution_hydrogens geom
_atom_sites_solution_primary direct
_atom_sites_solution_secondary difmap
_audit_block_doi 10.5517/ccdc.csd.cc1jnnzt
_audit_creation_method SHELXL-97
_audit_update_record
;
2015-08-22 deposited with the CCDC.
2018-02-19 downloaded from the CCDC.
;
_cell_angle_alpha 90.00
_cell_angle_beta 90.00
_cell_angle_gamma 90.00
_cell_formula_units_Z 2
_cell_length_a 12.9507(9)
_cell_length_b 8.3100(7)
_cell_length_c 10.5094(8)
_cell_measurement_reflns_used 4042
_cell_measurement_temperature 296(2)
_cell_measurement_theta_max 30.09
_cell_measurement_theta_min 3.49
_cell_volume 1131.02(15)
_computing_cell_refinement 'CrysAlis RED, Oxford Diffraction Ltd'
_computing_data_collection 'CrysAlis CCD, Oxford Diffraction Ltd'
_computing_data_reduction 'CrysAlis RED, Oxford Diffraction Ltd'
_computing_molecular_graphics 'SHELXTL (Sheldrick, 1997)'
_computing_publication_material 'SHELXTL (Sheldrick, 1997)'
_computing_structure_refinement 'SHELXL-97 (Sheldrick, 1997)'
_computing_structure_solution 'SHELXS-97 (Sheldrick, 1990)'
_diffrn_ambient_temperature 296(2)
_diffrn_detector_area_resol_mean 10.2833
_diffrn_measured_fraction_theta_full 0.995
_diffrn_measured_fraction_theta_max 0.902
_diffrn_measurement_device_type 'Oxford Diffraction Gemini R'
_diffrn_measurement_method '\f & \w scans'
_diffrn_radiation_monochromator graphite
_diffrn_radiation_source 'Enhance (Mo) X-ray Source'
_diffrn_radiation_type MoK\a
_diffrn_radiation_wavelength 0.71073
_diffrn_reflns_av_R_equivalents 0.0392
_diffrn_reflns_av_sigmaI/netI 0.0374
_diffrn_reflns_limit_h_max 15
_diffrn_reflns_limit_h_min -17
_diffrn_reflns_limit_k_max 10
_diffrn_reflns_limit_k_min -9
_diffrn_reflns_limit_l_max 14
_diffrn_reflns_limit_l_min -11
_diffrn_reflns_number 5948
_diffrn_reflns_theta_full 28.00
_diffrn_reflns_theta_max 30.13
_diffrn_reflns_theta_min 3.50
_diffrn_standards_decay_% nil
_exptl_absorpt_coefficient_mu 1.003
_exptl_absorpt_correction_T_max 1.00
_exptl_absorpt_correction_T_min 0.71
_exptl_absorpt_correction_type multi-scan
_exptl_absorpt_process_details 'ABSPACK(CrysAlis, Oxford Diffraction)'
_exptl_crystal_colour orange
_exptl_crystal_density_diffrn 1.688
_exptl_crystal_density_method 'not measured'
_exptl_crystal_description block
_exptl_crystal_F_000 576
_exptl_crystal_size_max 0.35
_exptl_crystal_size_mid 0.35
_exptl_crystal_size_min 0.18
_refine_diff_density_max 0.376
_refine_diff_density_min -0.419
_refine_diff_density_rms 0.067
_refine_ls_abs_structure_details 'Flack H D (1983), Acta Cryst. A39, 876-881, 739 Friedel pairs'
_refine_ls_abs_structure_Flack 0.06(5)
_refine_ls_extinction_method none
_refine_ls_goodness_of_fit_ref 1.047
_refine_ls_hydrogen_treatment constr
_refine_ls_matrix_type full
_refine_ls_number_parameters 182
_refine_ls_number_reflns 2381
_refine_ls_number_restraints 37
_refine_ls_restrained_S_all 1.108
_refine_ls_R_factor_all 0.0328
_refine_ls_R_factor_gt 0.0303
_refine_ls_shift/su_max 0.001
_refine_ls_shift/su_mean 0.000
_refine_ls_structure_factor_coef Fsqd
_refine_ls_weighting_details 'calc w=1/[\s^2^(Fo^2^)+(0.0429P)^2^+0.0000P] where P=(Fo^2^+2Fc^2^)/3'
_refine_ls_weighting_scheme calc
_refine_ls_wR_factor_gt 0.0719
_refine_ls_wR_factor_ref 0.0758
_reflns_number_gt 2262
_reflns_number_total 2381
_reflns_threshold_expression >2sigma(I)
_cod_data_source_file c7sc05058e2.cif
_cod_data_source_block js8
_cod_depositor_comments 'Adding full bibliography for 1549011--1549018.cif.'
_cod_original_cell_volume 1131.03(15)
_cod_original_sg_symbol_H-M Pmn2(1)
_cod_database_code 1549012

loop_
_symmetry_equiv_pos_as_xyz
'x, y, z'
'-x+1/2, -y, z+1/2'
'x+1/2, -y, z+1/2'
'-x, y, z'

loop_
_atom_site_label
_atom_site_type_symbol
_atom_site_fract_x
_atom_site_fract_y
_atom_site_fract_z
_atom_site_U_iso_or_equiv
_atom_site_adp_type
_atom_site_occupancy
_atom_site_symmetry_multiplicity
_atom_site_calc_flag
_atom_site_refinement_flags
_atom_site_disorder_assembly
_atom_site_disorder_group
Rh1 Rh 1.0000 0.74006(3) 0.83616(9) 0.03719(11) Uani 1 2 d S . .
Cl1 Cl 1.0000 1.01965(15) 0.77999(14) 0.0588(3) Uani 1 2 d S . .
N101 N 0.8992(2) 0.8028(4) 0.9852(3) 0.0435(6) Uani 1 1 d . . .
C102 C 0.7960(3) 0.8013(5) 0.9767(4) 0.0551(9) Uani 1 1 d . . .
H102 H 0.7655 0.7669 0.9013 0.066 Uiso 1 1 calc R . .
C103 C 0.7334(3) 0.8492(6) 1.0762(5) 0.0660(11) Uani 1 1 d . . .
H103 H 0.6618 0.8460 1.0684 0.079 Uiso 1 1 calc R . .
C104 C 0.7789(4) 0.9017(5) 1.1870(4) 0.0679(11) Uani 1 1 d . . .
H104 H 0.7385 0.9353 1.2552 0.081 Uiso 1 1 calc R . .
C105 C 0.8834(3) 0.9039(5) 1.1957(4) 0.0599(10) Uani 1 1 d . . .
H105 H 0.9149 0.9389 1.2702 0.072 Uiso 1 1 calc R . .
C106 C 0.9436(3) 0.8540(4) 1.0932(3) 0.0457(7) Uani 1 1 d . . .
C201 C 1.0000 0.6667(7) 0.6388(5) 0.0569(13) Uani 1 2 d S . .
C202 C 0.9116(3) 0.6033(5) 0.7004(4) 0.0560(10) Uani 1 1 d . . .
C203 C 0.9447(2) 0.5001(4) 0.8000(4) 0.0501(9) Uani 1 1 d . . .
C204 C 0.8787(4) 0.4027(5) 0.8878(5) 0.0774(13) Uani 1 1 d . . .
H20A H 0.8647 0.2999 0.8499 0.116 Uiso 1 1 calc R . .
H20B H 0.8149 0.4582 0.9029 0.116 Uiso 1 1 calc R . .
H20C H 0.9143 0.3874 0.9671 0.116 Uiso 1 1 calc R . .
C205 C 0.8023(4) 0.6261(8) 0.6572(6) 0.099(2) Uani 1 1 d . . .
H20D H 0.7862 0.5480 0.5929 0.148 Uiso 1 1 calc R . .
H20E H 0.7943 0.7324 0.6228 0.148 Uiso 1 1 calc R . .
H20F H 0.7565 0.6125 0.7282 0.148 Uiso 1 1 calc R . .
C206 C 1.0000 0.7785(11) 0.5269(8) 0.111(4) Uani 1 2 d S . .
H20G H 1.0000 0.7169 0.4496 0.167 Uiso 1 2 calc SR . .
H20H H 1.0605 0.8451 0.5297 0.167 Uiso 0.50 1 calc PR . .
H20I H 0.9395 0.8451 0.5297 0.167 Uiso 0.50 1 calc PR . .
P10 P 1.0000 0.3551(2) 0.3245(2) 0.0664(4) Uani 1 2 d S . .
F11 F 1.0000 0.1841(14) 0.3962(11) 0.123(3) Uani 0.648(8) 2 d SPU A 1
F12 F 1.0000 0.5004(13) 0.2349(11) 0.152(4) Uani 0.648(8) 2 d SPU A 1
F13 F 0.9169(8) 0.2687(9) 0.2373(12) 0.136(4) Uani 0.648(8) 1 d PU A 1
F14 F 1.0857(6) 0.4251(10) 0.4072(9) 0.128(3) Uani 0.648(8) 1 d PU A 1
F11A F 1.0000 0.347(4) 0.189(2) 0.160(6) Uani 0.352(8) 2 d SPU A 2
F12A F 1.0000 0.368(3) 0.4795(17) 0.143(6) Uani 0.352(8) 2 d SPU A 2
F13A F 1.0805(9) 0.5018(15) 0.3341(19) 0.118(4) Uani 0.352(8) 1 d PU A 2
F14A F 1.0841(10) 0.2310(12) 0.350(3) 0.106(5) Uani 0.352(8) 1 d PU A 2

loop_
_atom_site_aniso_label
_atom_site_aniso_U_11
_atom_site_aniso_U_22
_atom_site_aniso_U_33
_atom_site_aniso_U_23
_atom_site_aniso_U_13
_atom_site_aniso_U_12
Rh1 0.03171(15) 0.04528(18) 0.03458(17) -0.00772(19) 0.000 0.000
Cl1 0.0631(7) 0.0480(7) 0.0654(8) -0.0002(6) 0.000 0.000
N101 0.0434(14) 0.0439(15) 0.0432(15) -0.0112(13) 0.0071(12) -0.0017(12)
C102 0.0450(19) 0.063(2) 0.058(2) -0.010(2) 0.0072(18) -0.0029(16)
C103 0.053(2) 0.068(2) 0.077(3) -0.009(2) 0.023(2) -0.0005(18)
C104 0.072(2) 0.069(3) 0.063(2) -0.018(2) 0.029(2) 0.000(2)
C105 0.073(2) 0.062(2) 0.0444(18) -0.0124(17) 0.0093(19) 0.0012(18)
C106 0.0558(18) 0.0380(16) 0.0432(17) -0.0060(14) 0.0031(15) 0.0003(13)
C201 0.081(4) 0.056(3) 0.034(2) -0.012(2) 0.000 0.000
C202 0.0490(19) 0.065(2) 0.055(2) -0.0278(18) -0.0107(17) 0.0070(15)
C203 0.0468(17) 0.0496(18) 0.054(2) -0.0191(15) 0.0086(15) -0.0069(13)
C204 0.082(3) 0.067(2) 0.084(3) -0.014(2) 0.024(2) -0.024(2)
C205 0.065(3) 0.133(5) 0.100(4) -0.057(4) -0.043(3) 0.029(3)
C206 0.203(14) 0.092(6) 0.038(4) -0.001(3) 0.000 0.000
P10 0.0437(6) 0.0728(9) 0.0826(12) -0.0116(11) 0.000 0.000
F11 0.159(10) 0.107(6) 0.102(6) 0.008(6) 0.000 0.000
F12 0.210(9) 0.099(6) 0.146(8) 0.030(6) 0.000 0.000
F13 0.115(7) 0.117(6) 0.176(9) -0.050(5) -0.076(7) 0.006(3)
F14 0.099(4) 0.118(6) 0.168(8) -0.050(5) -0.065(5) 0.005(4)
F11A 0.209(12) 0.146(12) 0.125(10) -0.014(10) 0.000 0.000
F12A 0.193(15) 0.148(14) 0.087(9) -0.052(9) 0.000 0.000
F13A 0.078(6) 0.097(7) 0.179(11) -0.023(8) 0.013(7) -0.025(5)
F14A 0.077(6) 0.097(6) 0.144(13) -0.023(9) -0.016(11) 0.031(4)

loop_
_atom_type_symbol
_atom_type_description
_atom_type_scat_dispersion_real
_atom_type_scat_dispersion_imag
_atom_type_scat_source
C C 0.0033 0.0016 'International Tables Vol C Tables 4.2.6.8 and 6.1.1.4'
H H 0.0000 0.0000 'International Tables Vol C Tables 4.2.6.8 and 6.1.1.4'
N N 0.0061 0.0033 'International Tables Vol C Tables 4.2.6.8 and 6.1.1.4'
F F 0.0171 0.0103 'International Tables Vol C Tables 4.2.6.8 and 6.1.1.4'
P P 0.1023 0.0942 'International Tables Vol C Tables 4.2.6.8 and 6.1.1.4'
Cl Cl 0.1484 0.1585 'International Tables Vol C Tables 4.2.6.8 and 6.1.1.4'
Rh Rh -1.1178 0.9187 'International Tables Vol C Tables 4.2.6.8 and 6.1.1.4'

loop_
_citation_id
_citation_doi
_citation_year
1 10.1016/j.jinorgbio.2015.10.008 2015

loop_
_geom_angle_atom_site_label_1
_geom_angle_atom_site_label_2
_geom_angle_atom_site_label_3
_geom_angle
_geom_angle_site_symmetry_1
_geom_angle_site_symmetry_3
N101 Rh1 N101 76.68(16) 4_755 .
N101 Rh1 C203 124.57(14) 4_755 .
N101 Rh1 C203 98.89(12) . .
N101 Rh1 C203 98.89(12) 4_755 4_755
N101 Rh1 C203 124.57(14) . 4_755
C203 Rh1 C203 38.88(18) . 4_755
N101 Rh1 C202 162.45(15) 4_755 .
N101 Rh1 C202 107.11(13) . .
C203 Rh1 C202 38.47(16) . .
C203 Rh1 C202 64.58(14) 4_755 .
N101 Rh1 C202 107.11(13) 4_755 4_755
N101 Rh1 C202 162.45(15) . 4_755
C203 Rh1 C202 64.58(14) . 4_755
C203 Rh1 C202 38.47(16) 4_755 4_755
C202 Rh1 C202 64.19(19) . 4_755
N101 Rh1 C201 141.61(8) 4_755 .
N101 Rh1 C201 141.61(8) . .
C203 Rh1 C201 64.50(19) . .
C203 Rh1 C201 64.50(19) 4_755 .
C202 Rh1 C201 38.33(14) . .
C202 Rh1 C201 38.33(14) 4_755 .
N101 Rh1 Cl1 86.74(9) 4_755 .
N101 Rh1 Cl1 86.74(9) . .
C203 Rh1 Cl1 148.68(12) . .
C203 Rh1 Cl1 148.68(12) 4_755 .
C202 Rh1 Cl1 110.39(13) . .
C202 Rh1 Cl1 110.39(13) 4_755 .
C201 Rh1 Cl1 92.11(17) . .
C102 N101 C106 119.2(3) . .
C102 N101 Rh1 124.5(3) . .
C106 N101 Rh1 116.2(2) . .
N101 C102 C103 122.1(4) . .
N101 C102 H102 118.9 . .
C103 C102 H102 118.9 . .
C104 C103 C102 118.7(4) . .
C104 C103 H103 120.6 . .
C102 C103 H103 120.6 . .
C105 C104 C103 119.2(4) . .
C105 C104 H104 120.4 . .
C103 C104 H104 120.4 . .
C104 C105 C106 120.2(4) . .
C104 C105 H105 119.9 . .
C106 C105 H105 119.9 . .
N101 C106 C105 120.6(3) . .
N101 C106 C106 115.39(19) . 4_755
C105 C106 C106 124.0(2) . 4_755
C202 C201 C202 107.7(5) . 4_755
C202 C201 C206 126.1(3) . .
C202 C201 C206 126.1(3) 4_755 .
C202 C201 Rh1 70.5(2) . .
C202 C201 Rh1 70.5(2) 4_755 .
C206 C201 Rh1 125.3(5) . .
C201 C202 C203 108.6(3) . .
C201 C202 C205 125.3(5) . .
C203 C202 C205 125.8(4) . .
C201 C202 Rh1 71.2(2) . .
C203 C202 Rh1 70.74(19) . .
C205 C202 Rh1 129.5(3) . .
C202 C203 C203 107.5(2) . 4_755
C202 C203 C204 127.6(4) . .
C203 C203 C204 124.8(3) 4_755 .
C202 C203 Rh1 70.8(2) . .
C203 C203 Rh1 70.56(9) 4_755 .
C204 C203 Rh1 125.6(3) . .
C203 C204 H20A 109.5 . .
C203 C204 H20B 109.5 . .
H20A C204 H20B 109.5 . .
C203 C204 H20C 109.5 . .
H20A C204 H20C 109.5 . .
H20B C204 H20C 109.5 . .
C202 C205 H20D 109.5 . .
C202 C205 H20E 109.5 . .
H20D C205 H20E 109.5 . .
C202 C205 H20F 109.5 . .
H20D C205 H20F 109.5 . .
H20E C205 H20F 109.5 . .
C201 C206 H20G 109.5 . .
C201 C206 H20H 109.5 . .
H20G C206 H20H 109.5 . .
C201 C206 H20I 109.5 . .
H20G C206 H20I 109.5 . .
H20H C206 H20I 109.5 . .
F11A P10 F14A 98.0(15) . .
F11A P10 F14A 98.0(15) . 4_755
F14A P10 F14A 91.3(12) . 4_755
F11A P10 F14 126.0(7) . .
F14A P10 F14 68.8(8) . .
F14A P10 F14 132.9(13) 4_755 .
F11A P10 F14 126.0(7) . 4_755
F14A P10 F14 132.9(13) . 4_755
F14A P10 F14 68.8(8) 4_755 4_755
F14 P10 F14 93.4(7) . 4_755
F11A P10 F12 54.9(12) . .
F14A P10 F12 129.8(10) . .
F14A P10 F12 129.8(10) 4_755 .
F14 P10 F12 92.9(5) . .
F14 P10 F12 92.9(5) 4_755 .
F11A P10 F13 53.2(8) . .
F14A P10 F13 106.2(8) . .
F14A P10 F13 46.2(13) 4_755 .
F14 P10 F13 175.0(4) . .
F14 P10 F13 90.4(5) 4_755 .
F12 P10 F13 90.1(5) . .
F11A P10 F13 53.2(8) . 4_755
F14A P10 F13 46.2(13) . 4_755
F14A P10 F13 106.2(8) 4_755 4_755
F14 P10 F13 90.4(5) . 4_755
F14 P10 F13 175.0(4) 4_755 4_755
F12 P10 F13 90.1(5) . 4_755
F13 P10 F13 85.6(8) . 4_755
F11A P10 F13A 95.7(12) . .
F14A P10 F13A 92.2(7) . .
F14A P10 F13A 165.1(13) 4_755 .
F14 P10 F13A 37.1(6) . .
F14 P10 F13A 98.4(5) 4_755 .
F12 P10 F13A 56.0(7) . .
F13 P10 F13A 145.1(9) . .
F13 P10 F13A 86.5(5) 4_755 .
F11A P10 F13A 95.7(12) . 4_755
F14A P10 F13A 165.1(13) . 4_755
F14A P10 F13A 92.2(7) 4_755 4_755
F14 P10 F13A 98.4(5) . 4_755
F14 P10 F13A 37.1(6) 4_755 4_755
F12 P10 F13A 56.0(7) . 4_755
F13 P10 F13A 86.5(5) . 4_755
F13 P10 F13A 145.1(9) 4_755 4_755
F13A P10 F13A 80.8(10) . 4_755
F11A P10 F11 115.1(14) . .
F14A P10 F11 47.2(8) . .
F14A P10 F11 47.2(8) 4_755 .
F14 P10 F11 94.0(5) . .
F14 P10 F11 94.0(5) 4_755 .
F12 P10 F11 170.0(7) . .
F13 P10 F11 82.6(5) . .
F13 P10 F11 82.6(5) 4_755 .
F13A P10 F11 129.8(8) . .
F13A P10 F11 129.8(8) 4_755 .
F11A P10 F12A 179.1(14) . .
F14A P10 F12A 82.6(13) . .
F14A P10 F12A 82.6(13) 4_755 .
F14 P10 F12A 53.6(5) . .
F14 P10 F12A 53.6(5) 4_755 .
F12 P10 F12A 124.2(11) . .
F13 P10 F12A 127.3(7) . .
F13 P10 F12A 127.3(7) 4_755 .
F13A P10 F12A 83.6(10) . .
F13A P10 F12A 83.6(10) 4_755 .
F11 P10 F12A 65.8(10) . .

loop_
_geom_bond_atom_site_label_1
_geom_bond_atom_site_label_2
_geom_bond_distance
_geom_bond_site_symmetry_2
Rh1 N101 2.105(3) 4_755
Rh1 N101 2.105(3) .
Rh1 C203 2.153(3) .
Rh1 C203 2.153(3) 4_755
Rh1 C202 2.154(3) .
Rh1 C202 2.154(3) 4_755
Rh1 C201 2.162(5) .
Rh1 Cl1 2.3972(14) .
N101 C102 1.340(5) .
N101 C106 1.342(4) .
C102 C103 1.382(6) .
C102 H102 0.9300 .
C103 C104 1.376(6) .
C103 H103 0.9300 .
C104 C105 1.357(6) .
C104 H104 0.9300 .
C105 C106 1.392(5) .
C105 H105 0.9300 .
C106 C106 1.461(7) 4_755
C201 C202 1.417(5) .
C201 C202 1.417(5) 4_755
C201 C206 1.498(10) .
C202 C203 1.419(6) .
C202 C205 1.499(5) .
C203 C203 1.433(6) 4_755
C203 C204 1.496(5) .
C204 H20A 0.9600 .
C204 H20B 0.9600 .
C204 H20C 0.9600 .
C205 H20D 0.9600 .
C205 H20E 0.9600 .
C205 H20F 0.9600 .
C206 H20G 0.9600 .
C206 H20H 0.9600 .
C206 H20I 0.9600 .
P10 F11A 1.43(2) .
P10 F14A 1.523(10) .
P10 F14A 1.523(10) 4_755
P10 F14 1.526(6) .
P10 F14 1.526(6) 4_755
P10 F12 1.531(10) .
P10 F13 1.585(7) .
P10 F13 1.585(7) 4_755
P10 F13A 1.607(10) .
P10 F13A 1.607(10) 4_755
P10 F11 1.609(11) .
P10 F12A 1.633(17) .
